data_7023562
loop_
_publ_author_name
'Chi, Yan-Hui'
'Shi, Jing-Min'
'Li, Hong-Nan'
'Wei, Wei'
'Cottrill, Ethan'
'Pan, Ning'
'Chen, Hu'
'Liang, Yuan'
'Yu, Li'
'Zhang, Yi-Quan'
'Hou, Chao'

_publ_section_title
;
 \p-\p Stacking, spin density and magnetic coupling strength.
;
_journal_issue 44
_journal_name_full 'Dalton transactions (Cambridge, England : 2003)'
_journal_page_first 15559
_journal_page_last 15569
_journal_paper_doi 10.1039/c3dt51476e
_journal_volume 42
_journal_year 2013
_chemical_formula_sum 'C15 H11 Cl2 Cu N5'
_chemical_formula_weight 395.73
_chemical_name_systematic
;
?
;
_space_group_IT_number 14
_symmetry_cell_setting monoclinic
_symmetry_space_group_name_Hall '-P 2yn'
_symmetry_space_group_name_H-M 'P 1 21/n 1'
_atom_sites_solution_hydrogens geom
_atom_sites_solution_primary direct
_atom_sites_solution_secondary difmap
_audit_creation_method SHELXL-97
_cell_angle_alpha 90.00
_cell_angle_beta 92.343(3)
_cell_angle_gamma 90.00
_cell_formula_units_Z 4
_cell_length_a 7.7867(16)
_cell_length_b 11.215(2)
_cell_length_c 16.845(4)
_cell_measurement_reflns_used 1539
_cell_measurement_temperature 298(2)
_cell_measurement_theta_max 22.862
_cell_measurement_theta_min 2.182
_cell_volume 1469.8(5)
_computing_cell_refinement 'SAINT (Bruker, 1997)'
_computing_data_collection 'SMART (Bruker, 1997)'
_computing_data_reduction SAINT
_computing_molecular_graphics SHELXTL
_computing_publication_material 'SHELXTL and local programs'
_computing_structure_refinement SHELXTL
_computing_structure_solution 'SHELXTL (Bruker, 2001)'
_diffrn_ambient_temperature 298(2)
_diffrn_measured_fraction_theta_full 0.994
_diffrn_measured_fraction_theta_max 0.994
_diffrn_measurement_device_type 'Bruker Smart APEX CCD'
_diffrn_measurement_method '\f and \w scans'
_diffrn_radiation_monochromator graphite
_diffrn_radiation_source 'fine-focus sealed tube'
_diffrn_radiation_type MoK\a
_diffrn_radiation_wavelength 0.71073
_diffrn_reflns_av_R_equivalents 0.0437
_diffrn_reflns_av_sigmaI/netI 0.0567
_diffrn_reflns_limit_h_max 9
_diffrn_reflns_limit_h_min -9
_diffrn_reflns_limit_k_max 14
_diffrn_reflns_limit_k_min -10
_diffrn_reflns_limit_l_max 21
_diffrn_reflns_limit_l_min -20
_diffrn_reflns_number 8404
_diffrn_reflns_theta_full 27.00
_diffrn_reflns_theta_max 27.00
_diffrn_reflns_theta_min 2.18
_exptl_absorpt_coefficient_mu 1.854
_exptl_absorpt_correction_T_max 0.9130
_exptl_absorpt_correction_T_min 0.5884
_exptl_absorpt_correction_type multi-scan
_exptl_absorpt_process_details 'SADABS (Sheldrick, 1996)'
_exptl_crystal_colour orange
_exptl_crystal_density_diffrn 1.788
_exptl_crystal_density_method 'not measured'
_exptl_crystal_description prism
_exptl_crystal_F_000 796
_exptl_crystal_size_max 0.32
_exptl_crystal_size_mid 0.06
_exptl_crystal_size_min 0.05
_refine_diff_density_max 0.989
_refine_diff_density_min -0.373
_refine_diff_density_rms 0.094
_refine_ls_extinction_method none
_refine_ls_goodness_of_fit_ref 1.057
_refine_ls_hydrogen_treatment constr
_refine_ls_matrix_type full
_refine_ls_number_parameters 208
_refine_ls_number_reflns 3191
_refine_ls_number_restraints 0
_refine_ls_restrained_S_all 1.057
_refine_ls_R_factor_all 0.0718
_refine_ls_R_factor_gt 0.0531
_refine_ls_shift/su_max 0.000
_refine_ls_shift/su_mean 0.000
_refine_ls_structure_factor_coef Fsqd
_refine_ls_weighting_details 'calc w=1/[\s^2^(Fo^2^)+(0.0458P)^2^+1.0639P] where P=(Fo^2^+2Fc^2^)/3'
_refine_ls_weighting_scheme calc
_refine_ls_wR_factor_gt 0.1084
_refine_ls_wR_factor_ref 0.1149
_reflns_number_gt 2490
_reflns_number_total 3191
_reflns_threshold_expression >2sigma(I)
_cod_data_source_file c3dt51476e.txt
_cod_data_source_block 111019am
_cod_original_sg_symbol_Hall '-P 2yn '
_cod_original_sg_symbol_H-M P2(1)/n
_cod_database_code 7023562

loop_
_symmetry_equiv_pos_as_xyz
'x, y, z'
'-x+1/2, y+1/2, -z+1/2'
'-x, -y, -z'
'x-1/2, -y-1/2, z-1/2'

loop_
_atom_site_label
_atom_site_type_symbol
_atom_site_fract_x
_atom_site_fract_y
_atom_site_fract_z
_atom_site_U_iso_or_equiv
_atom_site_adp_type
_atom_site_occupancy
_atom_site_symmetry_multiplicity
_atom_site_calc_flag
_atom_site_refinement_flags
C1 C 0.6451(5) 0.1195(4) 0.1335(2) 0.0398(10) Uani 1 1 d .
H1 H 0.6395 0.1283 0.1882 0.048 Uiso 1 1 calc R
C2 C 0.7494(5) 0.0300(4) 0.1039(3) 0.0426(11) Uani 1 1 d .
H2 H 0.8114 -0.0195 0.1389 0.051 Uiso 1 1 calc R
C3 C 0.7607(5) 0.0148(4) 0.0241(3) 0.0383(10) Uani 1 1 d .
H3 H 0.8310 -0.0444 0.0044 0.046 Uiso 1 1 calc R
C4 C 0.6655(5) 0.0890(4) -0.0278(2) 0.0335(9) Uani 1 1 d .
C5 C 0.5649(5) 0.1759(3) 0.0064(2) 0.0284(8) Uani 1 1 d .
C6 C 0.4711(5) 0.2580(3) -0.0423(2) 0.0281(8) Uani 1 1 d .
C7 C 0.4740(5) 0.2542(4) -0.1250(2) 0.0334(9) Uani 1 1 d .
C8 C 0.5756(6) 0.1627(4) -0.1588(2) 0.0428(11) Uani 1 1 d .
H8 H 0.5795 0.1569 -0.2138 0.051 Uiso 1 1 calc R
C9 C 0.6656(6) 0.0848(4) -0.1130(2) 0.0415(11) Uani 1 1 d .
H9 H 0.7301 0.0264 -0.1372 0.050 Uiso 1 1 calc R
C10 C 0.3830(5) 0.3459(4) -0.1658(2) 0.0387(10) Uani 1 1 d .
H10 H 0.3807 0.3476 -0.2210 0.046 Uiso 1 1 calc R
C11 C 0.2988(5) 0.4317(4) -0.1259(2) 0.0353(10) Uani 1 1 d .
H11 H 0.2385 0.4916 -0.1532 0.042 Uiso 1 1 calc R
C12 C 0.3048(5) 0.4280(4) -0.0421(2) 0.0293(9) Uani 1 1 d .
C13 C 0.1370(5) 0.6108(4) -0.0047(3) 0.0371(10) Uani 1 1 d .
H13 H 0.1013 0.6419 -0.0538 0.045 Uiso 1 1 calc R
C14 C 0.1019(5) 0.6559(4) 0.0670(3) 0.0388(10) Uani 1 1 d .
H14 H 0.0370 0.7235 0.0768 0.047 Uiso 1 1 calc R
C15 C 0.1827(5) 0.5808(4) 0.1241(2) 0.0351(9) Uani 1 1 d .
Cl1 Cl 0.48497(15) 0.35917(10) 0.23886(6) 0.0424(3) Uani 1 1 d .
Cl2 Cl 0.12537(13) 0.21385(9) 0.13053(6) 0.0385(3) Uani 1 1 d .
Cu1 Cu 0.38612(6) 0.33068(4) 0.11286(3) 0.02940(16) Uani 1 1 d .
N1 N 0.5544(4) 0.1921(3) 0.08668(18) 0.0299(7) Uani 1 1 d .
N2 N 0.3852(4) 0.3424(3) -0.00367(17) 0.0278(7) Uani 1 1 d .
N3 N 0.2342(4) 0.5111(3) 0.00800(18) 0.0314(7) Uani 1 1 d .
N4 N 0.2647(4) 0.4921(3) 0.08891(18) 0.0327(8) Uani 1 1 d .
N5 N 0.1835(5) 0.5883(3) 0.2036(2) 0.0502(10) Uani 1 1 d .
H5A H 0.2370 0.5356 0.2323 0.060 Uiso 1 1 calc R
H5B H 0.1304 0.6457 0.2259 0.060 Uiso 1 1 calc R

loop_
_atom_site_aniso_label
_atom_site_aniso_U_11
_atom_site_aniso_U_22
_atom_site_aniso_U_33
_atom_site_aniso_U_23
_atom_site_aniso_U_13
_atom_site_aniso_U_12
C1 0.043(3) 0.044(3) 0.032(2) 0.0040(19) -0.0047(19) -0.003(2)
C2 0.038(3) 0.040(3) 0.049(3) 0.008(2) -0.006(2) 0.000(2)
C3 0.030(2) 0.028(2) 0.057(3) -0.002(2) 0.009(2) 0.0004(18)
C4 0.028(2) 0.031(2) 0.041(2) -0.0035(18) 0.0065(18) -0.0093(17)
C5 0.026(2) 0.029(2) 0.031(2) 0.0029(17) 0.0022(16) -0.0084(17)
C6 0.029(2) 0.029(2) 0.0268(19) 0.0035(16) 0.0040(16) -0.0096(17)
C7 0.038(2) 0.037(2) 0.0255(19) -0.0001(17) 0.0035(17) -0.0123(19)
C8 0.056(3) 0.044(3) 0.029(2) -0.007(2) 0.009(2) -0.013(2)
C9 0.044(3) 0.038(3) 0.044(2) -0.009(2) 0.015(2) -0.008(2)
C10 0.041(3) 0.052(3) 0.0228(19) 0.0057(19) -0.0017(17) -0.011(2)
C11 0.032(2) 0.045(3) 0.028(2) 0.0163(19) -0.0067(17) -0.010(2)
C12 0.024(2) 0.034(2) 0.030(2) 0.0049(17) -0.0020(16) -0.0105(17)
C13 0.029(2) 0.027(2) 0.055(3) 0.010(2) -0.005(2) -0.0061(18)
C14 0.029(2) 0.022(2) 0.067(3) -0.002(2) 0.006(2) 0.0011(17)
C15 0.033(2) 0.031(2) 0.042(2) -0.0045(19) 0.0062(18) -0.0066(18)
Cl1 0.0572(7) 0.0434(6) 0.0261(5) 0.0000(4) -0.0038(5) -0.0119(5)
Cl2 0.0361(6) 0.0360(6) 0.0432(6) 0.0051(5) 0.0000(5) -0.0078(5)
Cu1 0.0351(3) 0.0306(3) 0.0225(2) 0.0022(2) 0.00080(19) -0.0032(2)
N1 0.0295(18) 0.0336(19) 0.0263(16) 0.0054(14) -0.0011(14) -0.0053(14)
N2 0.0297(18) 0.0298(18) 0.0237(15) 0.0012(14) -0.0002(13) -0.0054(14)
N3 0.0313(18) 0.0305(19) 0.0322(17) 0.0036(14) 0.0005(14) -0.0056(15)
N4 0.0349(19) 0.0319(19) 0.0313(17) 0.0034(15) -0.0005(14) -0.0039(15)
N5 0.066(3) 0.039(2) 0.047(2) -0.0069(18) 0.017(2) 0.003(2)

loop_
_atom_type_symbol
_atom_type_description
_atom_type_scat_dispersion_real
_atom_type_scat_dispersion_imag
_atom_type_scat_source
C C 0.0033 0.0016 'International Tables Vol C Tables 4.2.6.8 and 6.1.1.4'
H H 0.0000 0.0000 'International Tables Vol C Tables 4.2.6.8 and 6.1.1.4'
N N 0.0061 0.0033 'International Tables Vol C Tables 4.2.6.8 and 6.1.1.4'
Cl Cl 0.1484 0.1585 'International Tables Vol C Tables 4.2.6.8 and 6.1.1.4'
Cu Cu 0.3201 1.2651 'International Tables Vol C Tables 4.2.6.8 and 6.1.1.4'

loop_
_geom_angle_atom_site_label_1
_geom_angle_atom_site_label_2
_geom_angle_atom_site_label_3
_geom_angle
N1 C1 C2 122.4(4)
N1 C1 H1 118.8
C2 C1 H1 118.8
C3 C2 C1 120.3(4)
C3 C2 H2 119.8
C1 C2 H2 119.8
C2 C3 C4 119.3(4)
C2 C3 H3 120.4
C4 C3 H3 120.4
C5 C4 C3 116.9(4)
C5 C4 C9 117.4(4)
C3 C4 C9 125.7(4)
N1 C5 C4 124.0(4)
N1 C5 C6 115.9(3)
C4 C5 C6 120.1(4)
N2 C6 C7 122.3(4)
N2 C6 C5 115.6(3)
C7 C6 C5 122.0(4)
C6 C7 C10 115.8(4)
C6 C7 C8 116.9(4)
C10 C7 C8 127.2(4)
C9 C8 C7 121.5(4)
C9 C8 H8 119.3
C7 C8 H8 119.3
C8 C9 C4 122.1(4)
C8 C9 H9 118.9
C4 C9 H9 118.9
C11 C10 C7 121.2(4)
C11 C10 H10 119.4
C7 C10 H10 119.4
C10 C11 C12 118.5(4)
C10 C11 H11 120.7
C12 C11 H11 120.7
N2 C12 N3 112.8(3)
N2 C12 C11 120.9(4)
N3 C12 C11 126.3(4)
C14 C13 N3 107.4(4)
C14 C13 H13 126.3
N3 C13 H13 126.3
C13 C14 C15 106.6(4)
C13 C14 H14 126.7
C15 C14 H14 126.7
N4 C15 N5 120.5(4)
N4 C15 C14 110.6(4)
N5 C15 C14 128.9(4)
N2 Cu1 N4 76.37(13)
N2 Cu1 N1 79.41(13)
N4 Cu1 N1 153.14(12)
N2 Cu1 Cl1 156.74(10)
N4 Cu1 Cl1 101.26(9)
N1 Cu1 Cl1 96.39(9)
N2 Cu1 Cl2 100.84(9)
N4 Cu1 Cl2 96.72(9)
N1 Cu1 Cl2 99.09(9)
Cl1 Cu1 Cl2 102.42(4)
C1 N1 C5 117.2(3)
C1 N1 Cu1 131.1(3)
C5 N1 Cu1 111.7(2)
C12 N2 C6 121.1(3)
C12 N2 Cu1 121.8(3)
C6 N2 Cu1 117.1(2)
C13 N3 C12 133.5(3)
C13 N3 N4 110.5(3)
C12 N3 N4 116.0(3)
C15 N4 N3 104.8(3)
C15 N4 Cu1 141.9(3)
N3 N4 Cu1 112.5(2)
C15 N5 H5A 120.0
C15 N5 H5B 120.0
H5A N5 H5B 120.0

loop_
_geom_bond_atom_site_label_1
_geom_bond_atom_site_label_2
_geom_bond_distance
C1 N1 1.318(5)
C1 C2 1.396(6)
C1 H1 0.9300
C2 C3 1.361(6)
C2 H2 0.9300
C3 C4 1.398(6)
C3 H3 0.9300
C4 C5 1.390(5)
C4 C9 1.436(5)
C5 N1 1.370(5)
C5 C6 1.417(5)
C6 N2 1.343(5)
C6 C7 1.394(5)
C7 C10 1.411(6)
C7 C8 1.428(6)
C8 C9 1.344(6)
C8 H8 0.9300
C9 H9 0.9300
C10 C11 1.358(6)
C10 H10 0.9300
C11 C12 1.411(5)
C11 H11 0.9300
C12 N2 1.303(5)
C12 N3 1.385(5)
C13 C14 1.347(6)
C13 N3 1.362(5)
C13 H13 0.9300
C14 C15 1.407(6)
C14 H14 0.9300
C15 N4 1.334(5)
C15 N5 1.342(5)
Cl1 Cu1 2.2507(11)
Cl2 Cu1 2.4448(11)
Cu1 N2 1.967(3)
Cu1 N4 2.074(3)
Cu1 N1 2.092(3)
N3 N4 1.390(4)
N5 H5A 0.8600
N5 H5B 0.8600

loop_
_geom_torsion_atom_site_label_1
_geom_torsion_atom_site_label_2
_geom_torsion_atom_site_label_3
_geom_torsion_atom_site_label_4
_geom_torsion
N1 C1 C2 C3 0.1(7)
C1 C2 C3 C4 -0.6(6)
C2 C3 C4 C5 0.6(6)
C2 C3 C4 C9 179.2(4)
C3 C4 C5 N1 -0.1(6)
C9 C4 C5 N1 -178.8(4)
C3 C4 C5 C6 177.0(3)
C9 C4 C5 C6 -1.7(5)
N1 C5 C6 N2 0.7(5)
C4 C5 C6 N2 -176.6(3)
N1 C5 C6 C7 178.2(3)
C4 C5 C6 C7 0.8(6)
N2 C6 C7 C10 1.0(6)
C5 C6 C7 C10 -176.3(4)
N2 C6 C7 C8 177.6(4)
C5 C6 C7 C8 0.4(6)
C6 C7 C8 C9 -0.7(6)
C10 C7 C8 C9 175.5(4)
C7 C8 C9 C4 -0.1(7)
C5 C4 C9 C8 1.3(6)
C3 C4 C9 C8 -177.2(4)
C6 C7 C10 C11 0.0(6)
C8 C7 C10 C11 -176.2(4)
C7 C10 C11 C12 0.4(6)
C10 C11 C12 N2 -1.9(6)
C10 C11 C12 N3 176.5(4)
N3 C13 C14 C15 0.6(4)
C13 C14 C15 N4 -0.1(5)
C13 C14 C15 N5 -179.2(4)
C2 C1 N1 C5 0.5(6)
C2 C1 N1 Cu1 178.9(3)
C4 C5 N1 C1 -0.5(6)
C6 C5 N1 C1 -177.7(3)
C4 C5 N1 Cu1 -179.2(3)
C6 C5 N1 Cu1 3.6(4)
N2 Cu1 N1 C1 176.7(4)
N4 Cu1 N1 C1 150.9(3)
Cl1 Cu1 N1 C1 19.9(4)
Cl2 Cu1 N1 C1 -83.8(4)
N2 Cu1 N1 C5 -4.8(2)
N4 Cu1 N1 C5 -30.7(4)
Cl1 Cu1 N1 C5 -161.7(2)
Cl2 Cu1 N1 C5 94.6(2)
N3 C12 N2 C6 -175.6(3)
C11 C12 N2 C6 2.9(5)
N3 C12 N2 Cu1 4.4(4)
C11 C12 N2 Cu1 -177.0(3)
C7 C6 N2 C12 -2.5(6)
C5 C6 N2 C12 174.9(3)
C7 C6 N2 Cu1 177.4(3)
C5 C6 N2 Cu1 -5.2(4)
N4 Cu1 N2 C12 -6.3(3)
N1 Cu1 N2 C12 -174.6(3)
Cl1 Cu1 N2 C12 -93.1(4)
Cl2 Cu1 N2 C12 88.0(3)
N4 Cu1 N2 C6 173.8(3)
N1 Cu1 N2 C6 5.5(3)
Cl1 Cu1 N2 C6 87.0(4)
Cl2 Cu1 N2 C6 -91.9(3)
C14 C13 N3 C12 178.7(4)
C14 C13 N3 N4 -0.8(4)
N2 C12 N3 C13 -177.6(4)
C11 C12 N3 C13 3.9(7)
N2 C12 N3 N4 1.9(5)
C11 C12 N3 N4 -176.6(3)
N5 C15 N4 N3 178.9(4)
C14 C15 N4 N3 -0.3(4)
N5 C15 N4 Cu1 10.6(7)
C14 C15 N4 Cu1 -168.6(3)
C13 N3 N4 C15 0.7(4)
C12 N3 N4 C15 -178.9(3)
C13 N3 N4 Cu1 172.9(2)
C12 N3 N4 Cu1 -6.7(4)
N2 Cu1 N4 C15 174.3(5)
N1 Cu1 N4 C15 -159.5(4)
Cl1 Cu1 N4 C15 -29.4(4)
Cl2 Cu1 N4 C15 74.8(4)
N2 Cu1 N4 N3 6.6(2)
N1 Cu1 N4 N3 32.8(4)
Cl1 Cu1 N4 N3 162.9(2)
Cl2 Cu1 N4 N3 -93.0(2)
